data_1531360
loop_
_publ_author_name
'Goldt, I.V.'
'Boltalina, O.V.'
'Kemnitz, E.'
'Sidorov, L.N.'
'Troyanov, S.I.'

_publ_section_title
;
 Preparation and crystal structure of solvent free C60 F18
;
_journal_name_full 'Solid State Sciences'
_journal_page_first 1395
_journal_page_last 1401
_journal_volume 4
_journal_year 2002
_chemical_formula_sum 'C60 F18'
_space_group_IT_number 9
_symmetry_space_group_name_Hall 'C -2yc'
_symmetry_space_group_name_H-M 'C 1 c 1'
_cell_angle_alpha 90
_cell_angle_beta 121.21
_cell_angle_gamma 90
_cell_formula_units_Z 4
_cell_length_a 19.66
_cell_length_b 11.037
_cell_length_c 19.352
_cell_volume 3591.415
_citation_journal_id_ASTM SSSCFJ
_cod_data_source_file Goldt_SSSCFJ_2002_905.cif
_cod_data_source_block C60F18
_cod_database_code 1531360

loop_
_symmetry_equiv_pos_as_xyz
x,y,z
x,-y,z+1/2
x+1/2,y+1/2,z
x+1/2,-y+1/2,z+1/2

loop_
_atom_site_label
_atom_site_type_symbol
_atom_site_fract_x
_atom_site_fract_y
_atom_site_fract_z
_atom_site_occupancy
_atom_site_U_iso_or_equiv
F11 F 0.59094 0.14706 0.60221 1 0.0
C22 C 0.65396 0.66402 0.57067 1 0.0
C25 C 0.68093 0.87373 0.63796 1 0.0
C55 C 0.7995 0.6898 0.85349 1 0.0
C16 C 0.60713 0.93486 0.57346 1 0.0
C42 C 0.67945 0.43235 0.76064 1 0.0
F18 F 0.42496 0.38253 0.77099 1 0.0
C2 C 0.48093 0.8906 0.6077 1 0.0
F7 F 0.55672 0.69879 0.43381 1 0.0
F1 F 0.49392 0.88562 0.44783 1 0.0
C45 C 0.70067 0.95933 0.85285 1 0.0
C50 C 0.76107 0.88942 0.85724 1 0.0
C7 C 0.54371 0.83763 0.52347 1 0.0
C23 C 0.57182 0.05141 0.78261 1 0.0
C28 C 0.47957 0.68018 0.82534 1 0.0
C26 C 0.65261 0.0101 0.71267 1 0.0
C10 C 0.37729 0.67726 0.6774 1 0.0
C24 C 0.45946 0.47587 0.75095 1 0.0
F14 F 0.4322 0.33539 0.5563 1 0.0
C37 C 0.71156 0.93199 0.715 1 0.0
C60 C 0.77604 0.5703 0.847 1 0.0
F12 F 0.39079 0.95368 0.79145 1 0.0
C52 C 0.63894 0.60932 0.92305 1 0.0
C1 C 0.49805 0.81051 0.56354 1 0.0
C11 C 0.40965 0.52779 0.59572 1 0.0
C36 C 0.53041 0.42722 0.74708 1 0.0
C56 C 0.78144 0.7749 0.89959 1 0.0
F10 F 0.62193 0.00222 0.52291 1 0.0
C41 C 0.61608 0.73204 0.92499 1 0.0
F13 F 0.34692 0.73759 0.77804 1 0.0
C32 C 0.70274 0.75756 0.63509 1 0.0
C59 C 0.73385 0.52946 0.8864 1 0.0
F15 F 0.50542 0.40457 0.48946 1 0.0
C29 C 0.53595 0.41461 0.67952 1 0.0
F6 F 0.44065 0.60475 0.43206 1 0.0
C54 C 0.74171 0.50959 0.76883 1 0.0
C33 C 0.64652 0.02307 0.78041 1 0.0
C39 C 0.61148 0.42201 0.68617 1 0.0
F5 F 0.33759 0.50645 0.52753 1 0.0
C6 C 0.47493 0.69244 0.55666 1 0.0
F3 F 0.35588 0.9975 0.64725 1 0.0
C3 C 0.44096 0.85167 0.64481 1 0.0
C20 C 0.47095 0.43954 0.59474 1 0.0
C15 C 0.39368 0.53358 0.67121 1 0.0
C51 C 0.67819 0.81067 0.93396 1 0.0
C4 C 0.41772 0.73312 0.63816 1 0.0
C40 C 0.76647 0.875 0.78519 1 0.0
F17 F 0.57885 0.16736 0.81548 1 0.0
C30 C 0.60405 0.48053 0.61588 1 0.0
C53 C 0.6743 0.4442 0.83251 1 0.0
C21 C 0.52021 0.48696 0.54943 1 0.0
F2 F 0.45034 0.08724 0.55855 1 0.0
C19 C 0.40723 0.7421 0.76079 1 0.0
F9 F 0.32483 0.47326 0.64848 1 0.0
C47 C 0.58171 0.52871 0.86979 1 0.0
C49 C 0.79017 0.7538 0.7825 1 0.0
C35 C 0.50077 0.56371 0.82177 1 0.0
C17 C 0.58639 0.03226 0.62817 1 0.0
C13 C 0.56771 0.70252 0.50986 1 0.0
C48 C 0.59996 0.44441 0.82403 1 0.0
C9 C 0.4307 0.9474 0.69295 1 0.0
C44 C 0.75661 0.696 0.70828 1 0.0
C57 C 0.74072 0.73562 0.93749 1 0.0
C31 C 0.66285 0.55466 0.62356 1 0.0
F8 F 0.45852 0.15961 0.68711 1 0.0
C34 C 0.57815 0.95721 0.84415 1 0.0
C5 C 0.43449 0.65347 0.59387 1 0.0
C58 C 0.71653 0.61097 0.93068 1 0.0
C46 C 0.65804 0.91969 0.89198 1 0.0
C27 C 0.5191 0.88229 0.83618 1 0.0
C43 C 0.73165 0.5715 0.70121 1 0.0
F16 F 0.69045 0.63907 0.52532 1 0.0
C14 C 0.49327 0.04855 0.69982 1 0.0
C8 C 0.505 0.01873 0.62301 1 0.0
C38 C 0.53834 0.76616 0.87474 1 0.0
F4 F 0.29737 0.69586 0.6307 1 0.0
C18 C 0.43571 0.8865 0.76879 1 0.0
C12 C 0.50107 0.61626 0.51099 1 0.0
